data_1573495
loop_
_publ_author_name
'Patyk-Ka&#x17a;mierczak, Ewa'
'Szyma&#x144;ska, Kornelia'
'Ka&#x17a;mierczak, Micha&#x142;'

_publ_section_title
;
 Managing negative linear compressibility and thermal expansion through
 steric hindrance: a case study of 1,2-bis(4'-pyridyl)ethane cocrystals.
;
_journal_issue 1
_journal_name_full IUCrJ
_journal_paper_doi 10.1107/S2052252524011734
_journal_volume 12
_journal_year 2025
_chemical_formula_moiety 'C12 H12 N2, C4 H4 O4'
_chemical_formula_sum 'C16 H16 N2 O4'
_chemical_formula_weight 300.31
_chemical_name_systematic '1,2-bis(4-Pyridyl)ethane fumaric acid'
_space_group_crystal_system monoclinic
_space_group_IT_number 15
_space_group_name_Hall '-I 2ya'
_space_group_name_H-M_alt 'I 1 2/a 1'
_atom_sites_solution_hydrogens difmap
_atom_sites_solution_primary dual
_audit_creation_date 2023-10-19
_audit_creation_method
;
Olex2 1.5
(compiled 2023.08.24 svn.re1ec1418 for OlexSys, GUI svn.r6817)
;
_cell_angle_alpha 90
_cell_angle_beta 109.032(6)
_cell_angle_gamma 90
_cell_formula_units_Z 4
_cell_length_a 16.6911(10)
_cell_length_b 4.8164(3)
_cell_length_c 19.6669(10)
_cell_measurement_reflns_used 1379
_cell_measurement_temperature 299.6(8)
_cell_measurement_theta_max 72.3760
_cell_measurement_theta_min 3.0520
_cell_volume 1494.62(16)
_computing_cell_refinement 'CrysAlisPro 1.171.41.93a (Rigaku OD, 2020)'
_computing_data_collection 'CrysAlisPro 1.171.41.93a (Rigaku OD, 2020)'
_computing_data_reduction 'CrysAlisPro 1.171.41.93a (Rigaku OD, 2020)'
_computing_molecular_graphics 'Olex2 1.5 (Dolomanov et al., 2009)'
_computing_publication_material 'Olex2 1.5 (Dolomanov et al., 2009)'
_computing_structure_refinement 'SHELXL 2014/7 (Sheldrick, 2015)'
_computing_structure_solution 'SHELXT 2014/4 (Sheldrick, 2014)'
_diffrn_ambient_environment air
_diffrn_ambient_temperature 299.6(8)
_diffrn_detector 'CCD plate'
_diffrn_detector_area_resol_mean 10.5384
_diffrn_detector_type Atlas
_diffrn_measured_fraction_theta_full 0.999
_diffrn_measured_fraction_theta_max 0.970
_diffrn_measurement_details
;
List of Runs (angles in degrees, time in seconds):

  # Type    Start    End  Width  t~exp~   \w     \q     \k     \f   Frames
--------------------------------------------------------------------------
  1  \w     61.00  94.00   1.00    2.00    --   40.98-125.00 120.00   33
  2  \w    -27.00  50.00   1.00    2.00    --   40.98 -57.00  60.00   77
  3  \w    -38.00  25.00   1.00    2.00    --   40.98 -19.00 120.00   63
  4  \w    -22.00  20.00   1.00    2.00    --   40.98 -37.00   0.00   42
  5  \w     84.00 156.00   1.00    3.00    --  103.83 111.00 120.00   72
  6  \w     32.00  63.00   1.00    3.00    --  103.83 -61.00  90.00   31
  7  \w     32.00  64.00   1.00    3.00    --  103.83 -61.00-120.00   32
  8  \w     22.00  90.00   1.00    3.00    --  103.83 -94.00-180.00   68
  9  \w     27.00 106.00   1.00    3.00    --  103.83 -94.00  90.00   79
 10  \w     54.00 108.00   1.00    3.00    --  103.83-111.00  60.00   54
 11  \w     87.00 158.00   1.00    3.00    --  103.83  77.00  30.00   71
 12  \w    114.00 141.00   1.00    3.00    --  103.83  77.00 -60.00   27
 13  \w     93.00 139.00   1.00    3.00    --  103.83  77.00 120.00   46
;
_diffrn_measurement_device 'four-circle diffractometer'
_diffrn_measurement_device_type 'SuperNova, Single source at offset/far, Atlas'
_diffrn_measurement_method '\w scans'
_diffrn_orient_matrix_type 'CrysAlisPro convention (1999,Acta A55,543-557)'
_diffrn_orient_matrix_UB_11 -0.0871008000
_diffrn_orient_matrix_UB_12 -0.0044189000
_diffrn_orient_matrix_UB_13 -0.0595282000
_diffrn_orient_matrix_UB_21 -0.0068166000
_diffrn_orient_matrix_UB_22 -0.3143765000
_diffrn_orient_matrix_UB_23 0.0112634000
_diffrn_orient_matrix_UB_31 -0.0436985000
_diffrn_orient_matrix_UB_32 0.0580549000
_diffrn_orient_matrix_UB_33 0.0565153000
_diffrn_radiation_monochromator mirror
_diffrn_radiation_probe x-ray
_diffrn_radiation_type 'Cu K\a'
_diffrn_radiation_wavelength 1.54184
_diffrn_reflns_av_R_equivalents 0.0244
_diffrn_reflns_av_unetI/netI 0.0256
_diffrn_reflns_Laue_measured_fraction_full 0.999
_diffrn_reflns_Laue_measured_fraction_max 0.970
_diffrn_reflns_limit_h_max 19
_diffrn_reflns_limit_h_min -20
_diffrn_reflns_limit_k_max 5
_diffrn_reflns_limit_k_min -5
_diffrn_reflns_limit_l_max 23
_diffrn_reflns_limit_l_min -21
_diffrn_reflns_number 2839
_diffrn_reflns_point_group_measured_fraction_full 0.999
_diffrn_reflns_point_group_measured_fraction_max 0.970
_diffrn_reflns_theta_full 67.684
_diffrn_reflns_theta_max 72.612
_diffrn_reflns_theta_min 4.757
_diffrn_source 'micro-focus sealed X-ray tube'
_diffrn_source_type 'SuperNova (Cu) X-ray Source'
_exptl_absorpt_coefficient_mu 0.806
_exptl_absorpt_correction_T_max 1.000
_exptl_absorpt_correction_T_min 0.718
_exptl_absorpt_correction_type gaussian
_exptl_absorpt_process_details
;
CrysAlisPro 1.171.41.93a (Rigaku Oxford Diffraction, 2020)
Numerical absorption correction based on gaussian integration over
a multifaceted crystal model
Empirical absorption correction using spherical harmonics,
implemented in SCALE3 ABSPACK scaling algorithm.
;
_exptl_crystal_colour colourless
_exptl_crystal_colour_primary colourless
_exptl_crystal_density_diffrn 1.335
_exptl_crystal_description plate
_exptl_crystal_F_000 632
_exptl_crystal_size_max 0.23
_exptl_crystal_size_mid 0.14
_exptl_crystal_size_min 0.04
_refine_diff_density_max 0.120
_refine_diff_density_min -0.149
_refine_diff_density_rms 0.033
_refine_ls_extinction_coef 0.0016(3)
_refine_ls_extinction_expression Fc^*^=kFc[1+0.001xFc^2^\l^3^/sin(2\q)]^-1/4^
_refine_ls_extinction_method 'SHELXL-2014/7 (Sheldrick 2014'
_refine_ls_goodness_of_fit_ref 1.024
_refine_ls_hydrogen_treatment refall
_refine_ls_matrix_type full
_refine_ls_number_parameters 133
_refine_ls_number_reflns 1440
_refine_ls_number_restraints 0
_refine_ls_restrained_S_all 1.024
_refine_ls_R_factor_all 0.0512
_refine_ls_R_factor_gt 0.0371
_refine_ls_shift/su_max 0.000
_refine_ls_shift/su_mean 0.000
_refine_ls_structure_factor_coef Fsqd
_refine_ls_weighting_details 'w=1/[\s^2^(Fo^2^)+(0.0544P)^2^+0.4091P] where P=(Fo^2^+2Fc^2^)/3'
_refine_ls_weighting_scheme calc
_refine_ls_wR_factor_gt 0.0967
_refine_ls_wR_factor_ref 0.1083
_reflns_Friedel_coverage 0.000
_reflns_number_gt 1119
_reflns_number_total 1440
_reflns_threshold_expression 'I > 2\s(I)'
_cod_data_source_file yc5049.cif
_cod_data_source_block etyfum_300k
_cod_database_code 1573495
_shelx_shelxl_version_number 2014/7
_chemical_oxdiff_formula 'C4O4H4, N2C12H12'
_shelx_space_group_comment
;
The symmetry employed for this shelxl refinement is uniquely defined
by the following loop, which should always be used as a source of
symmetry information in preference to the above space-group names.
They are only intended as comments.
;
_shelx_estimated_absorpt_t_max 0.968
_shelx_estimated_absorpt_t_min 0.836
_olex2_refinement_description
;
;
_ins_header
;
TITL ETYFUM_300K in I2/a 
REM I2/a (#15 in standard setting)
CELL 1.54184  16.691090   4.816385  19.666871  90.0000 109.0318  90.0000
ZERR    4.00   0.001026   0.000302   0.001049   0.0000   0.0063   0.0000
LATT  2
SYMM -x+1/2, y,-z 
SFAC C H N O
UNIT 64.00 64.00 8.00 16.00
REM  CrysAlisPro recorded range (K): Min=299.0; max=300.1; aver:299.6
TEMP 26
SIZE 0.04 0.14 0.23
TREF
HKLF 4
END
;
_olex2_submission_special_instructions 'No special instructions were received'
_oxdiff_exptl_absorpt_empirical_details
;
Empirical correction (ABSPACK) includes:
- Absorption correction using spherical harmonics
- Frame scaling
;
_oxdiff_exptl_absorpt_empirical_full_max 1.316
_oxdiff_exptl_absorpt_empirical_full_min 0.820

loop_
_space_group_symop_operation_xyz
'x, y, z'
'-x+1/2, y, -z'
'x+1/2, y+1/2, z+1/2'
'-x+1, y+1/2, -z+1/2'
'-x, -y, -z'
'x-1/2, -y, z'
'-x+1/2, -y+1/2, -z+1/2'
'x, -y+1/2, z+1/2'

loop_
_atom_site_label
_atom_site_type_symbol
_atom_site_fract_x
_atom_site_fract_y
_atom_site_fract_z
_atom_site_U_iso_or_equiv
_atom_site_adp_type
_atom_site_occupancy
_atom_site_site_symmetry_order
_atom_site_calc_flag
_atom_site_refinement_flags_posn
_atom_site_refinement_flags_adp
_atom_site_refinement_flags_occupancy
_atom_site_disorder_assembly
_atom_site_disorder_group
C1 C 0.15740(10) 0.4149(4) 0.41466(9) 0.0479(4) Uani 1 1 d . . . . .
H1 H 0.2173(12) 0.478(4) 0.4312(10) 0.061(5) Uiso 1 1 d . . . . .
C2 C 0.12963(10) 0.2174(4) 0.45261(9) 0.0476(4) Uani 1 1 d . . . . .
H2 H 0.1707(12) 0.136(4) 0.4964(10) 0.059(5) Uiso 1 1 d . . . . .
C3 C 0.04574(10) 0.1351(3) 0.42878(8) 0.0391(4) Uani 1 1 d . . . . .
C4 C -0.00688(10) 0.2576(4) 0.36668(8) 0.0444(4) Uani 1 1 d . . . . .
H4 H -0.0669(12) 0.216(4) 0.3473(10) 0.060(5) Uiso 1 1 d . . . . .
C5 C 0.02545(10) 0.4526(4) 0.33139(8) 0.0450(4) Uani 1 1 d . . . . .
H5 H -0.0118(12) 0.538(4) 0.2874(10) 0.062(5) Uiso 1 1 d . . . . .
C6 C 0.01267(12) -0.0712(4) 0.47038(9) 0.0465(4) Uani 1 1 d . . . . .
H6A H -0.0388(13) -0.171(4) 0.4372(11) 0.066(6) Uiso 1 1 d . . . . .
H6B H 0.0572(13) -0.209(5) 0.4948(11) 0.072(6) Uiso 1 1 d . . . . .
N1 N 0.10668(8) 0.5310(3) 0.35474(7) 0.0424(4) Uani 1 1 d . . . . .
C7 C 0.24122(9) 0.9811(4) 0.32014(8) 0.0411(4) Uani 1 1 d . . . . .
C8 C 0.27168(10) 1.2013(4) 0.28170(8) 0.0441(4) Uani 1 1 d . . . . .
H8 H 0.3260(12) 1.273(4) 0.3063(10) 0.058(5) Uiso 1 1 d . . . . .
O1 O 0.16399(7) 0.8972(3) 0.28643(6) 0.0510(4) Uani 1 1 d . . . . .
H1A H 0.1443(14) 0.756(5) 0.3172(12) 0.092(8) Uiso 1 1 d . . . . .
O2 O 0.28563(7) 0.8919(3) 0.37767(6) 0.0589(4) Uani 1 1 d . . . . .

loop_
_atom_site_aniso_label
_atom_site_aniso_U_11
_atom_site_aniso_U_22
_atom_site_aniso_U_33
_atom_site_aniso_U_23
_atom_site_aniso_U_13
_atom_site_aniso_U_12
C1 0.0361(8) 0.0567(11) 0.0505(9) 0.0079(8) 0.0136(7) -0.0060(8)
C2 0.0431(9) 0.0544(11) 0.0443(8) 0.0108(8) 0.0128(7) -0.0005(8)
C3 0.0464(8) 0.0361(9) 0.0409(7) -0.0009(6) 0.0225(6) -0.0037(7)
C4 0.0390(8) 0.0486(10) 0.0464(8) 0.0018(7) 0.0151(7) -0.0087(7)
C5 0.0437(9) 0.0494(10) 0.0405(8) 0.0069(7) 0.0117(7) -0.0044(7)
C6 0.0592(11) 0.0388(10) 0.0497(9) 0.0007(7) 0.0293(8) -0.0072(8)
N1 0.0419(7) 0.0448(8) 0.0431(7) 0.0053(6) 0.0176(5) -0.0051(6)
C7 0.0389(8) 0.0445(9) 0.0411(8) 0.0030(7) 0.0145(6) -0.0037(7)
C8 0.0378(8) 0.0472(10) 0.0470(8) 0.0040(7) 0.0135(6) -0.0083(7)
O1 0.0415(6) 0.0588(8) 0.0488(6) 0.0157(6) 0.0094(5) -0.0133(5)
O2 0.0492(7) 0.0725(9) 0.0480(7) 0.0173(6) 0.0064(5) -0.0093(6)

loop_
_atom_type_symbol
_atom_type_description
_atom_type_scat_dispersion_real
_atom_type_scat_dispersion_imag
_atom_type_scat_source
C C 0.0181 0.0091 'International Tables Vol C Tables 4.2.6.8 and 6.1.1.4'
H H 0.0000 0.0000 'International Tables Vol C Tables 4.2.6.8 and 6.1.1.4'
N N 0.0311 0.0180 'International Tables Vol C Tables 4.2.6.8 and 6.1.1.4'
O O 0.0492 0.0322 'International Tables Vol C Tables 4.2.6.8 and 6.1.1.4'

loop_
_exptl_crystal_face_index_h
_exptl_crystal_face_index_k
_exptl_crystal_face_index_l
_exptl_crystal_face_perp_dist
-6 -2 10 0.1092
5 -2 -6 0.0765
6 1 -10 0.0993
-5 2 7 0.0638
-7 1 12 0.0921
-8 0 -6 0.0115
9 -1 -10 0.1073
7 0 6 0.0263

loop_
_geom_angle_atom_site_label_1
_geom_angle_atom_site_label_2
_geom_angle_atom_site_label_3
_geom_angle
_geom_angle_site_symmetry_1
_geom_angle_site_symmetry_3
_geom_angle_publ_flag
C2 C1 H1 120.8(12) . . ?
N1 C1 H1 116.4(12) . . ?
N1 C1 C2 122.72(15) . . ?
C1 C2 H2 119.0(11) . . ?
C1 C2 C3 119.77(15) . . ?
C3 C2 H2 121.3(11) . . ?
C2 C3 C4 117.30(14) . . ?
C2 C3 C6 121.12(15) . . ?
C4 C3 C6 121.54(15) . . ?
C3 C4 H4 122.5(11) . . ?
C5 C4 C3 119.70(15) . . ?
C5 C4 H4 117.8(11) . . ?
C4 C5 H5 119.5(12) . . ?
N1 C5 C4 122.66(15) . . ?
N1 C5 H5 117.9(12) . . ?
C3 C6 C6 111.16(17) . 5_556 ?
C3 C6 H6A 110.3(12) . . ?
C3 C6 H6B 110.7(12) . . ?
C6 C6 H6A 108.5(12) 5_556 . ?
C6 C6 H6B 106.3(12) 5_556 . ?
H6A C6 H6B 109.8(17) . . ?
C1 N1 C5 117.85(14) . . ?
O1 C7 C8 114.05(13) . . ?
O2 C7 C8 121.47(14) . . ?
O2 C7 O1 124.48(15) . . ?
C7 C8 H8 115.6(11) . . ?
C8 C8 C7 124.52(19) 7_575 . ?
C8 C8 H8 119.9(12) 7_575 . ?
C7 O1 H1A 110.9(12) . . ?

loop_
_geom_bond_atom_site_label_1
_geom_bond_atom_site_label_2
_geom_bond_distance
_geom_bond_site_symmetry_2
_geom_bond_publ_flag
C1 H1 0.99(2) . ?
C1 C2 1.379(2) . ?
C1 N1 1.329(2) . ?
C2 H2 0.990(19) . ?
C2 C3 1.382(2) . ?
C3 C4 1.383(2) . ?
C3 C6 1.502(2) . ?
C4 H4 0.969(18) . ?
C4 C5 1.378(2) . ?
C5 H5 0.976(19) . ?
C5 N1 1.336(2) . ?
C6 C6 1.526(3) 5_556 ?
C6 H6A 1.01(2) . ?
C6 H6B 0.99(2) . ?
C7 C8 1.485(2) . ?
C7 O1 1.3066(18) . ?
C7 O2 1.2114(18) . ?
C8 C8 1.308(3) 7_575 ?
C8 H8 0.943(19) . ?
O1 H1A 1.03(3) . ?

loop_
_geom_torsion_atom_site_label_1
_geom_torsion_atom_site_label_2
_geom_torsion_atom_site_label_3
_geom_torsion_atom_site_label_4
_geom_torsion
_geom_torsion_site_symmetry_1
_geom_torsion_site_symmetry_2
_geom_torsion_site_symmetry_3
_geom_torsion_site_symmetry_4
_geom_torsion_publ_flag
C1 C2 C3 C4 0.2(3) . . . . ?
C1 C2 C3 C6 -177.60(16) . . . . ?
C2 C1 N1 C5 0.6(3) . . . . ?
C2 C3 C4 C5 0.2(2) . . . . ?
C2 C3 C6 C6 84.8(2) . . . 5_556 ?
C3 C4 C5 N1 -0.1(3) . . . . ?
C4 C3 C6 C6 -92.8(2) . . . 5_556 ?
C4 C5 N1 C1 -0.3(3) . . . . ?
C6 C3 C4 C5 177.91(15) . . . . ?
N1 C1 C2 C3 -0.6(3) . . . . ?
O1 C7 C8 C8 -2.9(3) . . . 7_575 ?
O2 C7 C8 C8 177.1(2) . . . 7_575 ?

loop_
_exptl_oxdiff_crystal_face_indexfrac_h
_exptl_oxdiff_crystal_face_indexfrac_k
_exptl_oxdiff_crystal_face_indexfrac_l
_exptl_oxdiff_crystal_face_x
_exptl_oxdiff_crystal_face_y
_exptl_oxdiff_crystal_face_z
-6.2028 -1.6222 10.0478 -0.0507 0.6654 0.7447
5.1567 -2.4948 -6.4436 -0.0546 0.6766 -0.7343
6.4880 1.4462 -10.3852 0.0467 -0.6158 -0.7865
-5.2942 2.4490 6.6712 0.0532 -0.6587 0.7505
-7.0379 0.5933 11.5867 -0.0794 -0.0080 0.9968
-7.5385 -0.2893 -5.6949 0.9969 0.0782 -0.0092
8.6018 -0.5302 -10.3453 -0.1310 -0.0085 -0.9913
7.0411 0.3243 6.3777 -0.9944 -0.0781 0.0716
